data_2015064
loop_
_publ_author_name
'You, Zhong-Lu'

_publ_section_title
;
 Dichloro{2-[2-(dimethylammonio)ethyliminomethyl]-4-nitrophenolato}zinc(II)
 in unsolvated and hemihydrate forms
;
_journal_coeditor_code SK1856
_journal_issue 8
_journal_name_full 'Acta Crystallographica Section C'
_journal_page_first m383
_journal_page_last m385
_journal_paper_doi 10.1107/S0108270105020767
_journal_volume 61
_journal_year 2005
_chemical_formula_iupac '[Zn Cl2 (C11 H15 N3 O3)] , 0.5H2 O'
_chemical_formula_moiety 'C11 H15 Cl2 N3 O3 Zn , 0.5H2 O'
_chemical_formula_sum 'C11 H16 Cl2 N3 O3.5 Zn'
_chemical_formula_weight 382.54
_chemical_name_systematic
;
Dichloro{2-[2-(dimethylammonio)ethyliminomethyl]-4-nitrophenolato}zinc(II)
hemihydrate
;
_space_group_IT_number 2
_symmetry_cell_setting triclinic
_symmetry_space_group_name_Hall '-P 1'
_symmetry_space_group_name_H-M 'P -1'
_atom_sites_solution_hydrogens geom
_atom_sites_solution_primary direct
_atom_sites_solution_secondary difmap
_audit_creation_method SHELXL97
_cell_angle_alpha 66.6730(10)
_cell_angle_beta 70.6320(10)
_cell_angle_gamma 69.1490(10)
_cell_formula_units_Z 4
_cell_length_a 12.181(2)
_cell_length_b 12.312(2)
_cell_length_c 12.596(2)
_cell_measurement_reflns_used 4057
_cell_measurement_temperature 298(2)
_cell_measurement_theta_max 25.76
_cell_measurement_theta_min 2.25
_cell_volume 1580.5(4)
_computing_cell_refinement SMART
_computing_data_collection 'SMART (Bruker, 1998)'
_computing_data_reduction 'SAINT (Bruker, 1998)'
_computing_molecular_graphics 'SHELXTL (Sheldrick, 1997b)'
_computing_publication_material SHELXTL
_computing_structure_refinement 'SHELXL97 (Sheldrick, 1997a)'
_computing_structure_solution 'SHELXS97 (Sheldrick, 1997a)'
_diffrn_ambient_temperature 298(2)
_diffrn_measured_fraction_theta_full 0.963
_diffrn_measured_fraction_theta_max 0.99
_diffrn_measurement_device_type 'Bruker SMART CCD area-detector'
_diffrn_measurement_method \w
_diffrn_radiation_monochromator graphite
_diffrn_radiation_source 'fine-focus sealed tube'
_diffrn_radiation_type MoK\a
_diffrn_radiation_wavelength 0.71073
_diffrn_reflns_av_R_equivalents 0.0255
_diffrn_reflns_av_sigmaI/netI 0.0462
_diffrn_reflns_limit_h_max 15
_diffrn_reflns_limit_h_min -15
_diffrn_reflns_limit_k_max 15
_diffrn_reflns_limit_k_min -15
_diffrn_reflns_limit_l_max 16
_diffrn_reflns_limit_l_min -16
_diffrn_reflns_number 13545
_diffrn_reflns_theta_full 25.00
_diffrn_reflns_theta_max 27.50
_diffrn_reflns_theta_min 1.81
_diffrn_standards_decay_% 0
_diffrn_standards_interval_count 0
_diffrn_standards_interval_time 0
_diffrn_standards_number 0
_exptl_absorpt_coefficient_mu 1.904
_exptl_absorpt_correction_T_max 0.7378
_exptl_absorpt_correction_T_min 0.6373
_exptl_absorpt_correction_type multi-scan
_exptl_absorpt_process_details '(SADABS; Sheldrick, 1996)'
_exptl_crystal_colour colourless
_exptl_crystal_density_diffrn 1.608
_exptl_crystal_density_method 'not measured'
_exptl_crystal_description block
_exptl_crystal_F_000 780
_exptl_crystal_size_max 0.26
_exptl_crystal_size_mid 0.19
_exptl_crystal_size_min 0.17
_refine_diff_density_max 0.858
_refine_diff_density_min -0.283
_refine_ls_extinction_method none
_refine_ls_goodness_of_fit_ref 0.991
_refine_ls_hydrogen_treatment mixed
_refine_ls_matrix_type full
_refine_ls_number_parameters 386
_refine_ls_number_reflns 6985
_refine_ls_number_restraints 5
_refine_ls_restrained_S_all 0.991
_refine_ls_R_factor_all 0.0629
_refine_ls_R_factor_gt 0.0435
_refine_ls_shift/su_max 0.000
_refine_ls_shift/su_mean 0.000
_refine_ls_structure_factor_coef Fsqd
_refine_ls_weighting_details 'calc w = 1/[\s^2^(Fo^2^)+(0.0743P)^2^] where P=(Fo^2^+2Fc^2^)/3'
_refine_ls_weighting_scheme calc
_refine_ls_wR_factor_gt 0.1162
_refine_ls_wR_factor_ref 0.1276
_reflns_number_gt 5088
_reflns_number_total 6985
_reflns_threshold_expression I>2\s(I)
_cod_data_source_file sk1856.cif
_cod_data_source_block II
_cod_depositor_comments
;
The following automatic conversions were performed:
'_symmetry_cell_setting' value 'Triclinic' changed to 'triclinic'
according to '/home/saulius/struct/CIF-dictionaries/cif_core.dic'
dictionary named 'cif_core.dic' version 2.4.1 from 2010-06-29.

Automatic conversion script
Id: cif_fix_enum 1527 2010-12-29 10:47:43Z saulius 

The following automatic conversions were performed:

'_symmetry_cell_setting' value 'Triclinic' changed to 'triclinic'
according to /home/saulius/struct/CIF-dictionaries/cif_core.dic
dictionary named 'cif_core.dic' version 2.4.1 from 2010-06-29.

Automatic conversion script
Id: cif_fix_values 1715 2011-07-08 13:25:40Z adriana 
;
_cod_original_formula_sum 'C11 H16 Cl2 N3 O3.5 Zn1'
_cod_database_code 2015064
_cod_database_fobs_code 2015064

loop_
_symmetry_equiv_pos_as_xyz
'x, y, z'
'-x, -y, -z'

loop_
_atom_site_label
_atom_site_fract_x
_atom_site_fract_y
_atom_site_fract_z
_atom_site_U_iso_or_equiv
_atom_site_adp_type
_atom_site_calc_flag
_atom_site_refinement_flags
_atom_site_occupancy
_atom_site_disorder_assembly
_atom_site_disorder_group
_atom_site_type_symbol
Zn2 0.70710(3) 0.78645(3) 0.57835(3) 0.03952(12) Uani d . 1 . . Zn
Zn1 0.76514(3) 0.13805(3) 0.90574(3) 0.04175(12) Uani d . 1 . . Zn
Cl1 0.79980(10) 0.18238(9) 1.04419(9) 0.0617(3) Uani d . 1 . . Cl
Cl2 0.57239(8) 0.20603(10) 0.89548(9) 0.0587(2) Uani d . 1 . . Cl
Cl3 0.66807(10) 0.96400(9) 0.43463(9) 0.0616(3) Uani d . 1 . . Cl
Cl4 0.89771(7) 0.72313(8) 0.59603(8) 0.0493(2) Uani d . 1 . . Cl
O1 1.1889(3) -0.3795(3) 0.6410(3) 0.0851(10) Uani d . 1 . . O
O2 1.2074(3) -0.2053(3) 0.5101(3) 0.0840(10) Uani d . 1 . . O
O3 0.8297(2) -0.0360(2) 0.9267(2) 0.0522(6) Uani d . 1 . . O
O4 0.2547(4) 0.4501(4) 0.9789(5) 0.151(2) Uani d . 1 . . O
O5 0.2706(3) 0.3674(3) 0.8499(4) 0.1084(14) Uani d . 1 . . O
O6 0.6557(2) 0.6587(2) 0.5712(2) 0.0484(6) Uani d . 1 . . O
O7 0.1041(3) 0.1264(2) 0.8502(3) 0.0704(8) Uani d D 1 . . O
N1 1.1664(3) -0.2670(4) 0.6094(4) 0.0656(10) Uani d . 1 . . N
N2 0.8636(2) 0.1924(2) 0.7394(2) 0.0381(6) Uani d . 1 . . N
N3 0.9726(3) 0.3622(2) 0.7624(3) 0.0436(6) Uani d D 1 . . N
N4 0.2976(3) 0.4354(3) 0.8828(5) 0.0893(14) Uani d . 1 . . N
N5 0.6072(2) 0.7839(2) 0.7423(2) 0.0399(6) Uani d . 1 . . N
N6 0.5125(3) 1.0528(3) 0.7008(3) 0.0453(7) Uani d D 1 . . N
C1 0.9653(3) -0.0166(3) 0.7353(3) 0.0395(7) Uani d . 1 . . C
C2 0.9092(3) -0.0846(3) 0.8485(3) 0.0429(8) Uani d . 1 . . C
C3 0.9423(3) -0.2133(3) 0.8779(3) 0.0499(9) Uani d . 1 . . C
H3 0.9047 -0.2593 0.9506 0.060 Uiso calc R 1 . . H
C4 1.0275(3) -0.2721(3) 0.8030(4) 0.0536(9) Uani d . 1 . . C
H4 1.0493 -0.3572 0.8252 0.064 Uiso calc R 1 . . H
C5 1.0813(3) -0.2045(3) 0.6940(4) 0.0499(9) Uani d . 1 . . C
C6 1.0518(3) -0.0795(3) 0.6588(3) 0.0463(8) Uani d . 1 . . C
H6 1.0889 -0.0361 0.5842 0.056 Uiso calc R 1 . . H
C7 0.9377(3) 0.1151(3) 0.6869(3) 0.0420(7) Uani d . 1 . . C
H7 0.9779 0.1476 0.6094 0.050 Uiso calc R 1 . . H
C8 0.8436(3) 0.3222(3) 0.6700(3) 0.0456(8) Uani d . 1 . . C
H8A 0.7644 0.3522 0.6521 0.055 Uiso calc R 1 . . H
H8B 0.9030 0.3321 0.5955 0.055 Uiso calc R 1 . . H
C9 0.8522(3) 0.3971(3) 0.7360(3) 0.0432(8) Uani d . 1 . . C
H9A 0.8338 0.4829 0.6891 0.052 Uiso calc R 1 . . H
H9B 0.7920 0.3874 0.8100 0.052 Uiso calc R 1 . . H
C10 0.9672(4) 0.4234(4) 0.8457(4) 0.0625(11) Uani d . 1 . . C
H10A 0.9361 0.5102 0.8134 0.094 Uiso calc R 1 . . H
H10B 1.0467 0.4063 0.8567 0.094 Uiso calc R 1 . . H
H10C 0.9155 0.3930 0.9206 0.094 Uiso calc R 1 . . H
C11 1.0698(3) 0.3908(4) 0.6539(4) 0.0632(11) Uani d . 1 . . C
H11A 1.0724 0.3516 0.6003 0.095 Uiso calc R 1 . . H
H11B 1.1460 0.3613 0.6759 0.095 Uiso calc R 1 . . H
H11C 1.0534 0.4778 0.6158 0.095 Uiso calc R 1 . . H
C12 0.5087(3) 0.6361(3) 0.7566(3) 0.0458(8) Uani d . 1 . . C
C13 0.5696(3) 0.6118(3) 0.6469(3) 0.0416(7) Uani d . 1 . . C
C14 0.5345(3) 0.5306(3) 0.6197(4) 0.0543(9) Uani d . 1 . . C
H14 0.5731 0.5140 0.5485 0.065 Uiso calc R 1 . . H
C15 0.4455(4) 0.4753(3) 0.6944(4) 0.0604(11) Uani d . 1 . . C
H15 0.4237 0.4224 0.6738 0.073 Uiso calc R 1 . . H
C16 0.3887(3) 0.4984(3) 0.8000(4) 0.0627(12) Uani d . 1 . . C
C17 0.4185(3) 0.5759(3) 0.8322(4) 0.0621(11) Uani d . 1 . . C
H17 0.3789 0.5892 0.9047 0.075 Uiso calc R 1 . . H
C18 0.5349(3) 0.7149(3) 0.7993(3) 0.0477(8) Uani d . 1 . . C
H18 0.4953 0.7157 0.8762 0.057 Uiso calc R 1 . . H
C19 0.6312(3) 0.8462(3) 0.8073(3) 0.0480(8) Uani d . 1 . . C
H19A 0.7092 0.8035 0.8272 0.058 Uiso calc R 1 . . H
H19B 0.5707 0.8436 0.8807 0.058 Uiso calc R 1 . . H
C20 0.6296(3) 0.9782(3) 0.7348(3) 0.0448(8) Uani d . 1 . . C
H20A 0.6476 1.0153 0.7800 0.054 Uiso calc R 1 . . H
H20B 0.6928 0.9799 0.6633 0.054 Uiso calc R 1 . . H
C21 0.4105(3) 1.0587(4) 0.8041(4) 0.0680(11) Uani d . 1 . . C
H21A 0.3989 0.9782 0.8479 0.102 Uiso calc R 1 . . H
H21B 0.3387 1.1122 0.7773 0.102 Uiso calc R 1 . . H
H21C 0.4275 1.0897 0.8543 0.102 Uiso calc R 1 . . H
C22 0.5220(4) 1.1783(3) 0.6219(4) 0.0647(11) Uani d . 1 . . C
H22A 0.5455 1.2159 0.6617 0.097 Uiso calc R 1 . . H
H22B 0.4454 1.2266 0.6031 0.097 Uiso calc R 1 . . H
H22C 0.5813 1.1731 0.5502 0.097 Uiso calc R 1 . . H
H3A 1.000(4) 0.2802(11) 0.794(4) 0.080 Uiso d D 1 . . H
H6A 0.501(4) 1.015(4) 0.659(3) 0.080 Uiso d D 1 . . H
H7A 0.127(4) 0.101(3) 0.913(2) 0.080 Uiso d D 1 . . H
H7B 0.110(4) 0.068(2) 0.830(3) 0.080 Uiso d D 1 . . H

loop_
_atom_site_aniso_label
_atom_site_aniso_U_11
_atom_site_aniso_U_22
_atom_site_aniso_U_33
_atom_site_aniso_U_12
_atom_site_aniso_U_13
_atom_site_aniso_U_23
Zn2 0.0382(2) 0.0435(2) 0.0382(2) -0.01468(16) -0.00427(16) -0.01403(17)
Zn1 0.0451(2) 0.0406(2) 0.0368(2) -0.01392(17) -0.00631(17) -0.00914(17)
Cl1 0.0752(7) 0.0669(6) 0.0550(6) -0.0232(5) -0.0197(5) -0.0228(5)
Cl2 0.0464(5) 0.0739(6) 0.0502(5) -0.0099(4) -0.0126(4) -0.0174(5)
Cl3 0.0739(6) 0.0537(5) 0.0613(6) -0.0242(5) -0.0318(5) -0.0017(5)
Cl4 0.0387(4) 0.0583(5) 0.0479(5) -0.0151(4) -0.0088(4) -0.0121(4)
O1 0.074(2) 0.066(2) 0.125(3) 0.0144(16) -0.037(2) -0.056(2)
O2 0.071(2) 0.097(2) 0.093(3) -0.0217(18) 0.0039(19) -0.058(2)
O3 0.0641(16) 0.0378(12) 0.0418(13) -0.0159(11) -0.0014(12) -0.0059(11)
O4 0.131(4) 0.096(3) 0.183(5) -0.071(3) 0.093(4) -0.068(3)
O5 0.082(2) 0.081(2) 0.161(4) -0.052(2) -0.034(2) -0.004(2)
O6 0.0564(14) 0.0536(14) 0.0428(13) -0.0268(12) -0.0013(11) -0.0197(11)
O7 0.076(2) 0.0551(17) 0.071(2) 0.0035(15) -0.0346(17) -0.0140(15)
N1 0.0456(19) 0.076(3) 0.093(3) -0.0034(18) -0.0214(19) -0.050(2)
N2 0.0411(14) 0.0335(13) 0.0378(14) -0.0144(11) -0.0092(12) -0.0046(11)
N3 0.0501(16) 0.0331(14) 0.0449(16) -0.0112(12) -0.0143(13) -0.0060(13)
N4 0.057(2) 0.046(2) 0.140(4) -0.0207(18) 0.002(3) -0.017(2)
N5 0.0371(14) 0.0397(15) 0.0412(15) -0.0066(11) -0.0054(12) -0.0168(12)
N6 0.0467(16) 0.0465(16) 0.0500(17) -0.0146(13) -0.0153(13) -0.0164(14)
C1 0.0400(17) 0.0372(17) 0.0427(18) -0.0144(13) -0.0072(14) -0.0118(14)
C2 0.0464(19) 0.0404(18) 0.0458(19) -0.0154(15) -0.0162(16) -0.0091(15)
C3 0.067(2) 0.0372(18) 0.048(2) -0.0198(17) -0.0240(18) -0.0017(16)
C4 0.062(2) 0.0373(19) 0.072(3) -0.0057(17) -0.035(2) -0.0175(18)
C5 0.0390(18) 0.051(2) 0.073(3) -0.0047(16) -0.0200(18) -0.033(2)
C6 0.0422(18) 0.051(2) 0.052(2) -0.0178(16) -0.0077(16) -0.0200(17)
C7 0.0455(19) 0.0452(18) 0.0357(17) -0.0204(15) -0.0038(14) -0.0096(15)
C8 0.051(2) 0.0360(17) 0.0460(19) -0.0132(15) -0.0190(16) -0.0014(15)
C9 0.0448(19) 0.0298(16) 0.049(2) -0.0059(14) -0.0125(15) -0.0079(14)
C10 0.085(3) 0.053(2) 0.058(2) -0.022(2) -0.024(2) -0.0153(19)
C11 0.052(2) 0.063(3) 0.065(3) -0.0176(19) -0.005(2) -0.015(2)
C12 0.0366(17) 0.0378(17) 0.055(2) -0.0094(14) -0.0013(15) -0.0140(16)
C13 0.0385(17) 0.0381(17) 0.0478(19) -0.0109(14) -0.0160(15) -0.0072(15)
C14 0.062(2) 0.044(2) 0.061(2) -0.0149(17) -0.025(2) -0.0101(18)
C15 0.057(2) 0.040(2) 0.087(3) -0.0185(17) -0.030(2) -0.006(2)
C16 0.0382(19) 0.0357(19) 0.098(3) -0.0114(15) -0.010(2) -0.007(2)
C17 0.048(2) 0.044(2) 0.074(3) -0.0102(17) 0.0080(19) -0.018(2)
C18 0.0459(19) 0.0434(19) 0.0419(19) -0.0096(15) 0.0048(15) -0.0151(16)
C19 0.052(2) 0.048(2) 0.047(2) -0.0050(16) -0.0144(16) -0.0217(16)
C20 0.0407(18) 0.0500(19) 0.052(2) -0.0124(15) -0.0088(15) -0.0253(17)
C21 0.044(2) 0.081(3) 0.074(3) -0.011(2) -0.007(2) -0.029(2)
C22 0.083(3) 0.048(2) 0.069(3) -0.025(2) -0.028(2) -0.0085(19)

loop_
_atom_type_symbol
_atom_type_description
_atom_type_scat_dispersion_real
_atom_type_scat_dispersion_imag
_atom_type_scat_source
C C 0.0033 0.0016 'International Tables Vol C Tables 4.2.6.8 and 6.1.1.4'
H H 0.0000 0.0000 'International Tables Vol C Tables 4.2.6.8 and 6.1.1.4'
Cl Cl 0.1484 0.1585 'International Tables Vol C Tables 4.2.6.8 and 6.1.1.4'
N N 0.0061 0.0033 'International Tables Vol C Tables 4.2.6.8 and 6.1.1.4'
O O 0.0106 0.0060 'International Tables Vol C Tables 4.2.6.8 and 6.1.1.4'
Zn Zn 0.2839 1.4301 'International Tables Vol C Tables 4.2.6.8 and 6.1.1.4'

loop_
_geom_angle_atom_site_label_1
_geom_angle_atom_site_label_2
_geom_angle_atom_site_label_3
_geom_angle
_geom_angle_publ_flag
O3 Zn1 N2 95.35(10) y
O3 Zn1 Cl1 110.05(8) y
N2 Zn1 Cl1 117.09(8) y
O3 Zn1 Cl2 113.05(8) y
N2 Zn1 Cl2 107.32(8) y
Cl1 Zn1 Cl2 112.85(4) y
O6 Zn2 N5 95.37(10) y
O6 Zn2 Cl4 111.84(8) y
N5 Zn2 Cl4 105.10(8) y
O6 Zn2 Cl3 114.12(8) y
N5 Zn2 Cl3 115.79(8) y
Cl4 Zn2 Cl3 113.09(4) y
C2 O3 Zn1 125.9(2) ?
C13 O6 Zn2 125.6(2) ?
H7A O7 H7B 110(2) ?
O2 N1 O1 123.3(4) ?
O2 N1 C5 118.8(4) ?
O1 N1 C5 117.8(4) ?
C7 N2 C8 117.4(3) ?
C7 N2 Zn1 121.8(2) ?
C8 N2 Zn1 120.5(2) ?
C9 N3 C10 110.0(3) ?
C9 N3 C11 113.3(3) ?
C10 N3 C11 109.9(3) ?
C9 N3 H3A 112(3) ?
C10 N3 H3A 109(3) ?
C11 N3 H3A 102(3) ?
O4 N4 O5 124.0(4) ?
O4 N4 C16 118.9(5) ?
O5 N4 C16 117.1(5) ?
C18 N5 C19 117.7(3) ?
C18 N5 Zn2 121.9(2) ?
C19 N5 Zn2 119.6(2) ?
C21 N6 C22 110.7(3) ?
C21 N6 C20 113.0(3) ?
C22 N6 C20 110.1(3) ?
C21 N6 H6A 110(3) ?
C22 N6 H6A 108(3) ?
C20 N6 H6A 105(3) ?
C6 C1 C2 119.2(3) ?
C6 C1 C7 115.1(3) ?
C2 C1 C7 125.6(3) ?
O3 C2 C3 118.0(3) ?
O3 C2 C1 124.3(3) ?
C3 C2 C1 117.7(3) ?
C4 C3 C2 121.9(3) ?
C4 C3 H3 119.0 ?
C2 C3 H3 119.0 ?
C3 C4 C5 119.4(3) ?
C3 C4 H4 120.3 ?
C5 C4 H4 120.3 ?
C6 C5 C4 121.8(3) ?
C6 C5 N1 118.6(4) ?
C4 C5 N1 119.5(3) ?
C5 C6 C1 119.9(3) ?
C5 C6 H6 120.0 ?
C1 C6 H6 120.0 ?
N2 C7 C1 127.0(3) ?
N2 C7 H7 116.5 ?
C1 C7 H7 116.5 ?
N2 C8 C9 111.5(3) ?
N2 C8 H8A 109.3 ?
C9 C8 H8A 109.3 ?
N2 C8 H8B 109.3 ?
C9 C8 H8B 109.3 ?
H8A C8 H8B 108.0 ?
N3 C9 C8 113.5(3) ?
N3 C9 H9A 108.9 ?
C8 C9 H9A 108.9 ?
N3 C9 H9B 108.9 ?
C8 C9 H9B 108.9 ?
H9A C9 H9B 107.7 ?
N3 C10 H10A 109.5 ?
N3 C10 H10B 109.5 ?
H10A C10 H10B 109.5 ?
N3 C10 H10C 109.5 ?
H10A C10 H10C 109.5 ?
H10B C10 H10C 109.5 ?
N3 C11 H11A 109.5 ?
N3 C11 H11B 109.5 ?
H11A C11 H11B 109.5 ?
N3 C11 H11C 109.5 ?
H11A C11 H11C 109.5 ?
H11B C11 H11C 109.5 ?
C17 C12 C13 118.4(3) ?
C17 C12 C18 116.5(3) ?
C13 C12 C18 125.0(3) ?
O6 C13 C14 117.7(3) ?
O6 C13 C12 124.5(3) ?
C14 C13 C12 117.8(3) ?
C15 C14 C13 122.2(4) ?
C15 C14 H14 118.9 ?
C13 C14 H14 118.9 ?
C14 C15 C16 119.4(4) ?
C14 C15 H15 120.3 ?
C16 C15 H15 120.3 ?
C17 C16 C15 121.6(4) ?
C17 C16 N4 118.6(5) ?
C15 C16 N4 119.8(4) ?
C16 C17 C12 120.7(4) ?
C16 C17 H17 119.7 ?
C12 C17 H17 119.7 ?
N5 C18 C12 126.7(3) ?
N5 C18 H18 116.6 ?
C12 C18 H18 116.6 ?
N5 C19 C20 111.4(3) ?
N5 C19 H19A 109.3 ?
C20 C19 H19A 109.3 ?
N5 C19 H19B 109.3 ?
C20 C19 H19B 109.3 ?
H19A C19 H19B 108.0 ?
N6 C20 C19 113.7(3) ?
N6 C20 H20A 108.8 ?
C19 C20 H20A 108.8 ?
N6 C20 H20B 108.8 ?
C19 C20 H20B 108.8 ?
H20A C20 H20B 107.7 ?
N6 C21 H21A 109.5 ?
N6 C21 H21B 109.5 ?
H21A C21 H21B 109.5 ?
N6 C21 H21C 109.5 ?
H21A C21 H21C 109.5 ?
H21B C21 H21C 109.5 ?
N6 C22 H22A 109.5 ?
N6 C22 H22B 109.5 ?
H22A C22 H22B 109.5 ?
N6 C22 H22C 109.5 ?
H22A C22 H22C 109.5 ?
H22B C22 H22C 109.5 ?

loop_
_geom_bond_atom_site_label_1
_geom_bond_atom_site_label_2
_geom_bond_site_symmetry_2
_geom_bond_distance
_geom_bond_publ_flag
Zn1 O3 . 1.942(2) y
Zn1 N2 . 2.018(3) y
Zn1 Cl1 . 2.219(2) y
Zn1 Cl2 . 2.224(2) y
Zn2 O6 . 1.930(2) y
Zn2 N5 . 2.013(3) y
Zn2 Cl4 . 2.228(2) y
Zn2 Cl3 . 2.231(2) y
O1 N1 . 1.232(5) ?
O2 N1 . 1.222(5) ?
O3 C2 . 1.299(4) ?
O4 N4 . 1.208(6) ?
O5 N4 . 1.242(5) ?
O6 C13 . 1.294(4) ?
O7 H7A . 0.83(3) ?
O7 H7B . 0.83(3) ?
N1 C5 . 1.466(5) ?
N2 C7 . 1.284(4) ?
N2 C8 . 1.462(4) ?
N3 C9 . 1.486(4) ?
N3 C10 . 1.489(4) ?
N3 C11 . 1.495(5) ?
N3 H3A . 0.91(3) ?
N4 C16 . 1.458(5) ?
N5 C18 . 1.282(4) ?
N5 C19 . 1.470(4) ?
N6 C21 . 1.477(5) ?
N6 C22 . 1.491(4) ?
N6 C20 . 1.491(4) ?
N6 H6A . 0.90(4) ?
C1 C6 . 1.405(4) ?
C1 C2 . 1.420(5) ?
C1 C7 . 1.442(4) ?
C2 C3 . 1.412(4) ?
C3 C4 . 1.359(5) ?
C3 H3 . 0.9300 ?
C4 C5 . 1.376(5) ?
C4 H4 . 0.9300 ?
C5 C6 . 1.366(5) ?
C6 H6 . 0.9300 ?
C7 H7 . 0.9300 ?
C8 C9 . 1.512(4) ?
C8 H8A . 0.9700 ?
C8 H8B . 0.9700 ?
C9 H9A . 0.9700 ?
C9 H9B . 0.9700 ?
C10 H10A . 0.9600 ?
C10 H10B . 0.9600 ?
C10 H10C . 0.9600 ?
C11 H11A . 0.9600 ?
C11 H11B . 0.9600 ?
C11 H11C . 0.9600 ?
C12 C17 . 1.411(5) ?
C12 C13 . 1.428(5) ?
C12 C18 . 1.443(5) ?
C13 C14 . 1.404(4) ?
C14 C15 . 1.366(5) ?
C14 H14 . 0.9300 ?
C15 C16 . 1.370(6) ?
C15 H15 . 0.9300 ?
C16 C17 . 1.363(5) ?
C17 H17 . 0.9300 ?
C18 H18 . 0.9300 ?
C19 C20 . 1.513(5) ?
C19 H19A . 0.9700 ?
C19 H19B . 0.9700 ?
C20 H20A . 0.9700 ?
C20 H20B . 0.9700 ?
C21 H21A . 0.9600 ?
C21 H21B . 0.9600 ?
C21 H21C . 0.9600 ?
C22 H22A . 0.9600 ?
C22 H22B . 0.9600 ?
C22 H22C . 0.9600 ?

loop_
_geom_hbond_atom_site_label_D
_geom_hbond_atom_site_label_H
_geom_hbond_atom_site_label_A
_geom_hbond_site_symmetry_A
_geom_hbond_distance_DH
_geom_hbond_distance_HA
_geom_hbond_distance_DA
_geom_hbond_angle_DHA
N6 H6A Cl3 2_676 0.90(4) 2.59(3) 3.299(3) 137(3)
N3 H3A O7 1_655 0.91(3) 1.877(18) 2.746(4) 160(4)
O7 H7A O3 2_657 0.83(3) 2.03(3) 2.859(4) 175(4)
O7 H7B Cl1 2_657 0.83(3) 2.85(3) 3.384(3) 124(3)
C7 H7 Cl4 2_766 0.93 2.72 3.629(3) 167
C10 H10B O5 1_655 0.96 2.57 3.525(7) 171
C19 H19B Cl2 2_667 0.97 2.74 3.695(3) 169
C22 H22B O6 2_676 0.96 2.54 3.341(3) 142
C22 H22C O2 2_766 0.96 2.56 3.232(7) 127

loop_
_geom_torsion_atom_site_label_1
_geom_torsion_atom_site_label_2
_geom_torsion_atom_site_label_3
_geom_torsion_atom_site_label_4
_geom_torsion
N2 Zn1 O3 C2 -0.5(3)
Cl1 Zn1 O3 C2 -122.0(3)
Cl2 Zn1 O3 C2 110.8(3)
N5 Zn2 O6 C13 9.4(3)
Cl4 Zn2 O6 C13 118.1(2)
Cl3 Zn2 O6 C13 -112.0(3)
O3 Zn1 N2 C7 0.3(3)
Cl1 Zn1 N2 C7 116.0(2)
Cl2 Zn1 N2 C7 -115.9(2)
O3 Zn1 N2 C8 173.9(2)
Cl1 Zn1 N2 C8 -70.3(2)
Cl2 Zn1 N2 C8 57.7(2)
O6 Zn2 N5 C18 -3.5(3)
Cl4 Zn2 N5 C18 -117.9(3)
Cl3 Zn2 N5 C18 116.6(3)
O6 Zn2 N5 C19 166.1(2)
Cl4 Zn2 N5 C19 51.7(2)
Cl3 Zn2 N5 C19 -73.8(2)
Zn1 O3 C2 C3 -177.7(2)
Zn1 O3 C2 C1 2.4(5)
C6 C1 C2 O3 178.9(3)
C7 C1 C2 O3 -4.2(5)
C6 C1 C2 C3 -1.0(5)
C7 C1 C2 C3 175.9(3)
O3 C2 C3 C4 -177.9(3)
C1 C2 C3 C4 2.0(5)
C2 C3 C4 C5 -1.7(5)
C3 C4 C5 C6 0.3(5)
C3 C4 C5 N1 -175.3(3)
O2 N1 C5 C6 -0.6(5)
O1 N1 C5 C6 -177.5(3)
O2 N1 C5 C4 175.2(4)
O1 N1 C5 C4 -1.7(5)
C4 C5 C6 C1 0.7(5)
N1 C5 C6 C1 176.4(3)
C2 C1 C6 C5 -0.3(5)
C7 C1 C6 C5 -177.5(3)
C8 N2 C7 C1 -175.8(3)
Zn1 N2 C7 C1 -1.9(5)
C6 C1 C7 N2 -179.0(3)
C2 C1 C7 N2 4.0(5)
C7 N2 C8 C9 -132.0(3)
Zn1 N2 C8 C9 54.1(3)
C10 N3 C9 C8 -169.7(3)
C11 N3 C9 C8 66.9(4)
N2 C8 C9 N3 61.9(4)
Zn2 O6 C13 C14 172.1(2)
Zn2 O6 C13 C12 -8.5(5)
C17 C12 C13 O6 -178.3(3)
C18 C12 C13 O6 -0.6(5)
C17 C12 C13 C14 1.0(5)
C18 C12 C13 C14 178.7(3)
O6 C13 C14 C15 179.2(3)
C12 C13 C14 C15 -0.2(5)
C13 C14 C15 C16 -0.5(6)
C14 C15 C16 C17 0.3(6)
C14 C15 C16 N4 -177.1(4)
O4 N4 C16 C17 -2.8(7)
O5 N4 C16 C17 178.5(4)
O4 N4 C16 C15 174.7(5)
O5 N4 C16 C15 -4.0(6)
C15 C16 C17 C12 0.6(6)
N4 C16 C17 C12 178.1(4)
C13 C12 C17 C16 -1.3(6)
C18 C12 C17 C16 -179.1(4)
C19 N5 C18 C12 -173.2(3)
Zn2 N5 C18 C12 -3.4(5)
C17 C12 C18 N5 -175.1(4)
C13 C12 C18 N5 7.2(6)
C18 N5 C19 C20 -136.7(3)
Zn2 N5 C19 C20 53.3(3)
C21 N6 C20 C19 60.1(4)
C22 N6 C20 C19 -175.6(3)
N5 C19 C20 N6 59.8(4)
